data_7713545
loop_
_publ_author_name
'B\"uhler, Raphael'
'Muhr, Maximilian'
'Stephan, Johannes'
'Wolf, Robert'
'Sch\"utz, Max'
'Gemel, Christian'
'Fischer, Roland A.'

_publ_section_title
;
 Photochemically Generated Reactive Sites at Ruthenium/Gallium Complexes:
 Catalysis vs. Cluster Growth.
;
_journal_name_full 'Dalton Transactions'
_journal_paper_doi 10.1039/D3DT01847D
_journal_year 2023
_chemical_compound_source 'see text'
_chemical_formula_moiety 'C42 H75 Ga3 P2 Ru, C6 H13.06'
_chemical_formula_sum 'C48 H88.07 Ga3 P2 Ru'
_chemical_formula_weight 1037.41
_space_group_IT_number 19
_space_group_name_Hall 'P 2ac 2ab'
_space_group_name_H-M_alt 'P 21 21 21'
_symmetry_cell_setting orthorhombic
_symmetry_Int_Tables_number 19
_symmetry_space_group_name_Hall 'P 2ac 2ab'
_symmetry_space_group_name_H-M 'P 21 21 21'
_atom_sites_solution_hydrogens geom
_atom_sites_solution_primary iterative
_atom_sites_solution_secondary difmap
_audit_update_record
;
2022-11-09 deposited with the CCDC.	2023-07-07 downloaded from the CCDC.
;
_cell_angle_alpha 90
_cell_angle_beta 90
_cell_angle_gamma 90
_cell_formula_units_Z 4
_cell_length_a 12.268(4)
_cell_length_b 19.291(7)
_cell_length_c 21.580(6)
_cell_measurement_reflns_used 9590
_cell_measurement_temperature 123
_cell_measurement_theta_max 26.0649
_cell_measurement_theta_min 2.6727
_cell_volume 5107(3)
_computing_cell_refinement 'SAINT (Bruker, 2019)'
_computing_data_collection 'APEX 4 Control Software (Bruker, 2021)'
_computing_data_reduction 'SAINT (Bruker, 2019)'
_computing_molecular_graphics 'PLATON (Spek, 2011)'
_computing_publication_material 'PLATON (Spek, 2011), enCIFer (Allen, 2004)'
_computing_structure_refinement 'SHELXL (Sheldrick, 2018), SHELXLE (Huebschle, 2011)'
_computing_structure_solution 'SHELXT (Sheldrick, 2015)'
_diffrn_ambient_temperature 123
_diffrn_detector ' Bruker Photon-100 CMOS '
_diffrn_detector_area_resol_mean 16
_diffrn_measured_fraction_theta_full 0.998
_diffrn_measured_fraction_theta_max 0.993
_diffrn_measurement_device ' \k-geometry diffractometer '
_diffrn_measurement_device_type ' Bruker D8 Venture '
_diffrn_measurement_method ' phi- and omega-rotation '
_diffrn_radiation_monochromator 'Helios optic'
_diffrn_radiation_probe x-ray
_diffrn_radiation_source 'TXS rotating anode'
_diffrn_radiation_type MoK\a
_diffrn_radiation_wavelength 0.71073
_diffrn_reflns_av_R_equivalents 0.0279
_diffrn_reflns_av_unetI/netI 0.0159
_diffrn_reflns_limit_h_max 15
_diffrn_reflns_limit_h_min -14
_diffrn_reflns_limit_k_max 23
_diffrn_reflns_limit_k_min -23
_diffrn_reflns_limit_l_max 26
_diffrn_reflns_limit_l_min -26
_diffrn_reflns_number 137547
_diffrn_reflns_reduction_process
;
;
_diffrn_reflns_theta_full 25.24
_diffrn_reflns_theta_max 25.90
_diffrn_reflns_theta_min 2.51
_exptl_absorpt_coefficient_mu 1.948
_exptl_absorpt_correction_T_max 0.7453
_exptl_absorpt_correction_T_min 0.6177
_exptl_absorpt_correction_type multi-scan
_exptl_absorpt_process_details 'SADABS 2016/2, Bruker, 2016'
_exptl_crystal_colour orange
_exptl_crystal_density_diffrn 1.349
_exptl_crystal_density_method 'Not Measured'
_exptl_crystal_description block
_exptl_crystal_F_000 2172
_exptl_crystal_size_max 0.374
_exptl_crystal_size_mid 0.321
_exptl_crystal_size_min 0.238
_refine_diff_density_max 0.485
_refine_diff_density_min -0.396
_refine_diff_density_rms 0.049
_refine_ls_abs_structure_details 'Flack (1983)'
_refine_ls_abs_structure_Flack 0.019(6)
_refine_ls_extinction_method none
_refine_ls_goodness_of_fit_ref 1.051
_refine_ls_hydrogen_treatment constr
_refine_ls_matrix_type full
_refine_ls_number_parameters 531
_refine_ls_number_reflns 9855
_refine_ls_number_restraints 101
_refine_ls_restrained_S_all 1.056
_refine_ls_R_factor_all 0.0183
_refine_ls_R_factor_gt 0.0172
_refine_ls_shift/su_max 0.003
_refine_ls_shift/su_mean 0.000
_refine_ls_structure_factor_coef Fsqd
_refine_ls_weighting_details 'W=1/[\S^2^(FO^2^)+(0.0257P)^2^+1.6529P] WHERE P=(FO^2^+2FC^2^)/3'
_refine_ls_weighting_scheme calc
_refine_ls_wR_factor_gt 0.0451
_refine_ls_wR_factor_ref 0.0455
_reflns_number_gt 9563
_reflns_number_total 9855
_reflns_threshold_expression I>2\s(I)
_cod_data_source_file d3dt01847d2.cif
_cod_data_source_block muhma18_0m_a
_cod_database_code 7713545

loop_
_space_group_symop_id
_space_group_symop_operation_xyz
1 x,y,z
2 1/2-x,-y,1/2+z
3 1/2+x,1/2-y,-z
4 -x,1/2+y,1/2-z

loop_
_atom_site_aniso_label
_atom_site_aniso_U_11
_atom_site_aniso_U_22
_atom_site_aniso_U_33
_atom_site_aniso_U_23
_atom_site_aniso_U_13
_atom_site_aniso_U_12
Ru1 0.0145(1) 0.0134(1) 0.0164(1) 0.0005(1) -0.0005(1) 0.0014(1)
Ga1 0.0292(2) 0.0179(2) 0.0271(2) 0.0040(1) -0.0013(1) 0.0083(1)
Ga2 0.0315(2) 0.0245(2) 0.0222(2) 0.0055(1) -0.0059(1) 0.0071(1)
Ga3 0.0252(2) 0.0199(2) 0.0175(1) -0.0030(1) 0.0004(1) -0.0028(1)
P1 0.0175(3) 0.0183(3) 0.0237(3) 0.0010(3) 0.0014(3) -0.0035(3)
P2 0.0165(3) 0.0192(3) 0.0234(3) 0.0051(3) 0.0027(3) -0.0009(3)
C1 0.0216(14) 0.0171(14) 0.0252(14) 0.0053(11) -0.0020(12) 0.0064(11)
C2 0.0234(15) 0.0273(16) 0.0333(16) 0.0058(12) -0.0052(13) -0.0004(13)
C3 0.0213(14) 0.0145(12) 0.0246(14) 0.0028(11) -0.0027(11) 0.0050(11)
C4 0.0292(15) 0.0253(15) 0.0256(14) 0.0057(12) 0.0021(12) 0.0025(13)
C5 0.0251(15) 0.0157(13) 0.0278(14) 0.0008(11) -0.0033(12) 0.0054(11)
C6 0.0328(15) 0.0213(14) 0.0401(17) -0.0027(12) -0.0074(16) 0.0018(14)
C7 0.0266(15) 0.0214(14) 0.0253(14) -0.0008(12) -0.0001(12) 0.0111(12)
C8 0.0209(13) 0.0202(14) 0.0275(14) 0.0060(11) 0.0005(12) 0.0096(11)
C9 0.0241(15) 0.0395(19) 0.0367(17) 0.0136(14) 0.0075(14) 0.0107(14)
C10 0.043(2) 0.0391(19) 0.0249(16) -0.0037(14) -0.0026(14) 0.0120(16)
C11 0.0270(15) 0.0181(14) 0.0357(16) 0.0046(13) 0.0071(13) -0.0043(12)
C12 0.0374(18) 0.0257(16) 0.0345(16) 0.0102(13) 0.0054(14) -0.0010(13)
C13 0.0236(15) 0.0332(17) 0.0321(17) -0.0004(13) -0.0036(13) -0.0087(13)
C14 0.045(2) 0.0384(19) 0.0367(18) -0.0123(15) -0.0087(16) -0.0036(16)
C15 0.0181(13) 0.0263(15) 0.0280(15) 0.0002(12) 0.0017(12) 0.0001(12)
C16 0.0201(15) 0.0410(19) 0.051(2) 0.0042(16) 0.0089(15) -0.0026(14)
C17 0.0192(14) 0.0250(15) 0.0303(15) 0.0069(12) -0.0001(12) -0.0029(12)
C18 0.0184(14) 0.0409(18) 0.046(2) 0.0121(15) -0.0037(14) -0.0036(13)
C19 0.0248(15) 0.0321(17) 0.0322(16) 0.0073(13) 0.0091(13) 0.0049(13)
C20 0.0394(19) 0.046(2) 0.0275(16) -0.0051(14) 0.0076(15) 0.0012(17)
C21 0.0208(14) 0.0237(15) 0.0331(16) 0.0115(12) -0.0008(13) -0.0039(12)
C22 0.0297(16) 0.0226(15) 0.0389(18) 0.0044(13) -0.0040(13) -0.0029(13)
C23 0.0258(16) 0.0303(16) 0.0224(14) 0.0122(12) -0.0075(12) 0.0018(13)
C24 0.0292(16) 0.0225(15) 0.0355(16) 0.0091(13) -0.0120(14) 0.0022(13)
C25 0.0272(16) 0.0237(15) 0.0317(16) 0.0028(12) -0.0087(13) 0.0088(13)
C26 0.0211(14) 0.0277(15) 0.0236(14) 0.0045(12) -0.0061(12) 0.0036(12)
C27 0.0208(15) 0.0391(18) 0.0312(16) 0.0028(13) -0.0035(13) 0.0021(13)
C28 0.0232(15) 0.0313(16) 0.0195(14) 0.0060(12) -0.0052(12) 0.0030(13)
C29 0.0399(19) 0.044(2) 0.0226(15) 0.0011(14) 0.0003(14) -0.0043(16)
C30 0.0375(19) 0.0340(18) 0.0417(19) -0.0063(15) -0.0052(15) 0.0128(15)
C31 0.0391(19) 0.0247(16) 0.060(2) 0.0083(15) -0.0196(18) 0.0013(15)
C32 0.0317(17) 0.047(2) 0.0313(17) 0.0193(15) -0.0043(15) -0.0047(15)
C33 0.0337(16) 0.0300(16) 0.0254(15) -0.0132(13) -0.0047(14) -0.0073(13)
C34 0.039(2) 0.073(3) 0.053(2) -0.029(2) -0.007(2) -0.016(2)
C35 0.076(3) 0.0262(16) 0.0209(14) -0.0084(13) -0.0181(18) 0.0163(19)
C36 0.112(4) 0.052(3) 0.045(2) -0.0050(19) -0.040(3) 0.025(3)
C37 0.056(2) 0.043(2) 0.0173(14) -0.0101(14) 0.0056(15) -0.0181(18)
C38 0.106(4) 0.056(3) 0.0292(19) -0.0083(18) 0.016(2) -0.034(3)
C39 0.0395(18) 0.0373(18) 0.0277(16) -0.0121(14) 0.0024(15) -0.0022(15)
C40 0.044(2) 0.062(3) 0.057(3) -0.020(2) 0.007(2) 0.010(2)
C41 0.0414(17) 0.0259(15) 0.0261(14) -0.0107(12) -0.0043(15) 0.0035(15)
C42 0.073(3) 0.0272(17) 0.044(2) -0.0043(15) -0.001(2) 0.005(2)
C43 0.069(3) 0.053(2) 0.064(3) -0.006(2) 0.012(3) 0.004(2)
C44 0.073(3) 0.052(2) 0.057(2) -0.0040(19) -0.001(2) 0.012(2)
C45 0.080(3) 0.062(2) 0.053(2) -0.008(2) 0.003(2) -0.015(2)
C46 0.080(3) 0.064(3) 0.065(3) -0.011(2) 0.021(2) -0.012(2)
C47 0.088(8) 0.065(5) 0.037(4) -0.010(4) 0.031(6) -0.015(6)
C47A 0.071(8) 0.062(5) 0.046(5) -0.004(4) 0.015(5) -0.021(6)
C48 0.088(9) 0.047(5) 0.029(6) 0.002(4) -0.008(5) -0.012(5)
C48A 0.074(9) 0.067(8) 0.025(6) 0.010(5) 0.003(6) -0.015(6)

loop_
_atom_site_label
_atom_site_type_symbol
_atom_site_thermal_displace_type
_atom_site_fract_x
_atom_site_fract_y
_atom_site_fract_z
_atom_site_occupancy
_atom_site_U_iso_or_equiv
_atom_site_calc_flag
_atom_site_refinement_flags
_atom_site_disorder_assembly
_atom_site_disorder_group
Ru1 Ru Uani 0.72592(2) 0.06618(2) 0.66435(2) 1.000 0.0148(1) d . . .
Ga1 Ga Uani 0.83110(3) -0.03102(2) 0.68690(2) 1.000 0.0247(1) d . . .
Ga2 Ga Uani 0.61748(3) 0.13834(2) 0.60399(2) 1.000 0.0261(1) d . . .
Ga3 Ga Uani 0.72255(3) 0.12698(2) 0.76063(2) 1.000 0.0209(1) d . . .
P1 P Uani 0.56453(6) 0.00218(4) 0.68683(3) 1.000 0.0198(2) d . . .
P2 P Uani 0.88766(6) 0.12034(4) 0.62950(3) 1.000 0.0197(2) d . . .
C1 C Uani 0.9911(2) -0.08059(14) 0.73197(13) 1.000 0.0213(8) d . . .
C2 C Uani 1.0627(2) -0.04577(16) 0.77857(14) 1.000 0.0280(9) d . . .
C3 C Uani 0.8986(2) -0.12139(14) 0.74576(13) 1.000 0.0201(8) d . . .
C4 C Uani 0.8578(2) -0.13619(16) 0.80998(14) 1.000 0.0267(8) d . . .
C5 C Uani 0.8573(2) -0.14856(14) 0.68933(14) 1.000 0.0229(8) d . . .
C6 C Uani 0.7722(3) -0.20366(15) 0.68345(15) 1.000 0.0314(9) d . . .
C7 C Uani 0.9238(2) -0.12333(15) 0.64097(13) 1.000 0.0244(8) d . . .
C8 C Uani 1.0074(2) -0.08238(14) 0.66669(14) 1.000 0.0229(8) d . . .
C9 C Uani 1.1038(3) -0.05345(18) 0.63310(15) 1.000 0.0334(10) d . . .
C10 C Uani 0.9099(3) -0.14053(19) 0.57352(14) 1.000 0.0357(11) d . . .
C11 C Uani 0.5692(3) -0.07419(15) 0.74047(14) 1.000 0.0269(9) d . . .
C12 C Uani 0.5916(3) -0.05626(17) 0.80788(15) 1.000 0.0325(10) d . . .
C13 C Uani 0.4979(3) -0.03855(17) 0.61746(15) 1.000 0.0296(9) d . . .
C14 C Uani 0.5658(3) -0.09376(19) 0.58502(16) 1.000 0.0400(11) d . . .
C15 C Uani 0.4518(2) 0.05419(15) 0.72286(14) 1.000 0.0241(8) d . . .
C16 C Uani 0.3432(3) 0.01832(18) 0.73526(18) 1.000 0.0374(10) d . . .
C17 C Uani 0.9996(2) 0.11980(15) 0.68854(14) 1.000 0.0248(8) d . . .
C18 C Uani 1.1052(2) 0.15734(18) 0.67482(17) 1.000 0.0351(10) d . . .
C19 C Uani 0.9536(3) 0.07862(17) 0.56081(14) 1.000 0.0297(9) d . . .
C20 C Uani 0.8905(3) 0.08604(19) 0.50068(15) 1.000 0.0376(11) d . . .
C21 C Uani 0.8890(2) 0.21246(15) 0.60327(14) 1.000 0.0259(9) d . . .
C22 C Uani 0.8622(3) 0.26405(16) 0.65316(15) 1.000 0.0304(9) d . . .
C23 C Uani 0.5920(2) 0.19933(16) 0.51367(13) 1.000 0.0262(9) d . . .
C24 C Uani 0.5610(3) 0.24250(16) 0.56341(15) 1.000 0.0291(9) d . . .
C25 C Uani 0.4669(3) 0.21334(15) 0.59169(15) 1.000 0.0275(9) d . . .
C26 C Uani 0.4403(2) 0.15247(15) 0.55878(13) 1.000 0.0241(8) d . . .
C27 C Uani 0.3401(3) 0.10930(17) 0.56832(15) 1.000 0.0304(9) d . . .
C28 C Uani 0.5180(2) 0.14344(16) 0.51116(13) 1.000 0.0247(9) d . . .
C29 C Uani 0.5199(3) 0.08567(18) 0.46474(15) 1.000 0.0355(10) d . . .
C30 C Uani 0.4042(3) 0.24353(18) 0.64453(16) 1.000 0.0377(11) d . . .
C31 C Uani 0.6112(3) 0.31068(17) 0.58036(18) 1.000 0.0413(11) d . . .
C32 C Uani 0.6791(3) 0.21485(19) 0.46695(15) 1.000 0.0367(10) d . . .
C33 C Uani 0.8142(3) 0.19772(17) 0.83309(15) 1.000 0.0297(9) d . . .
C34 C Uani 0.9308(3) 0.2206(2) 0.8295(2) 1.000 0.0550(14) d . . .
C35 C Uani 0.7785(4) 0.13632(17) 0.86395(14) 1.000 0.0410(12) d . . .
C36 C Uani 0.8454(5) 0.0815(2) 0.8933(2) 1.000 0.0697(18) d . . .
C37 C Uani 0.6608(3) 0.13931(19) 0.86321(14) 1.000 0.0388(11) d . . .
C38 C Uani 0.5834(5) 0.0922(2) 0.89791(18) 1.000 0.0637(18) d . . .
C39 C Uani 0.6290(3) 0.19878(18) 0.83305(16) 1.000 0.0348(10) d . . .
C40 C Uani 0.5130(3) 0.2245(2) 0.8251(2) 1.000 0.0543(16) d . . .
C41 C Uani 0.7214(3) 0.23456(15) 0.81515(14) 1.000 0.0311(9) d . . .
C42 C Uani 0.7219(4) 0.30616(17) 0.78623(17) 1.000 0.0481(13) d . . .
C43 C Uani 0.7162(4) 0.4820(2) 0.5898(2) 1.000 0.0620(16) d U . .
C44 C Uani 0.7825(4) 0.5452(2) 0.5892(2) 1.000 0.0607(14) d U . .
C45 C Uani 0.7558(4) 0.5928(2) 0.5357(2) 1.000 0.0650(14) d U . .
C46 C Uani 0.8227(5) 0.6582(3) 0.5334(2) 1.000 0.0697(17) d DU . .
C47 C Uani 0.7715(18) 0.7079(8) 0.4828(5) 0.53(3) 0.063(3) d DUP A 2
C47A C Uani 0.8157(17) 0.7017(9) 0.4796(7) 0.47(3) 0.060(4) d DUP A 3
C48 C Uani 0.6633(16) 0.7460(7) 0.5004(7) 0.53(3) 0.055(4) d DUP A 2
C48A C Uani 0.7037(16) 0.7346(10) 0.4838(7) 0.47(3) 0.055(4) d DUP A 3
H1 H Uiso 1.11369 -0.07967 0.79600 1.000 0.0420 c RU . .
H2 H Uiso 1.10369 -0.00843 0.75843 1.000 0.0420 c RU . .
H3 H Uiso 1.01769 -0.02637 0.81183 1.000 0.0420 c RU . .
H4 H Uiso 0.84694 -0.09244 0.83222 1.000 0.0400 c RU . .
H5 H Uiso 0.78837 -0.16122 0.80752 1.000 0.0400 c RU . .
H6 H Uiso 0.91131 -0.16459 0.83214 1.000 0.0400 c RU . .
H7 H Uiso 0.72615 -0.20368 0.72056 1.000 0.0470 c RU . .
H8 H Uiso 0.80747 -0.24896 0.67905 1.000 0.0470 c RU . .
H9 H Uiso 0.72711 -0.19443 0.64687 1.000 0.0470 c RU . .
H10 H Uiso 1.16724 -0.08324 0.64024 1.000 0.0500 c RU . .
H11 H Uiso 1.11921 -0.00665 0.64842 1.000 0.0500 c RU . .
H12 H Uiso 1.08800 -0.05150 0.58861 1.000 0.0500 c RU . .
H13 H Uiso 0.83312 -0.13542 0.56194 1.000 0.0530 c RU . .
H14 H Uiso 0.93320 -0.18843 0.56612 1.000 0.0530 c RU . .
H15 H Uiso 0.95449 -0.10898 0.54852 1.000 0.0530 c RU . .
H16 H Uiso 0.49856 -0.09889 0.73804 1.000 0.0320 c RU . .
H17 H Uiso 0.53042 -0.02950 0.82460 1.000 0.0490 c RU . .
H18 H Uiso 0.60040 -0.09904 0.83185 1.000 0.0490 c RU . .
H19 H Uiso 0.65853 -0.02867 0.81063 1.000 0.0490 c RU . .
H20 H Uiso 0.62645 -0.10644 0.72587 1.000 0.0320 c RU . .
H21 H Uiso 0.42814 -0.05966 0.63072 1.000 0.0360 c RU . .
H22 H Uiso 0.48056 -0.00159 0.58720 1.000 0.0360 c RU . .
H23 H Uiso 0.57323 -0.13423 0.61215 1.000 0.0600 c RU . .
H24 H Uiso 0.52971 -0.10755 0.54643 1.000 0.0600 c RU . .
H25 H Uiso 0.63819 -0.07504 0.57560 1.000 0.0600 c RU . .
H26 H Uiso 0.31134 0.00298 0.69593 1.000 0.0560 c RU . .
H27 H Uiso 0.35505 -0.02189 0.76217 1.000 0.0560 c RU . .
H28 H Uiso 0.29335 0.05084 0.75564 1.000 0.0560 c RU . .
H29 H Uiso 0.47895 0.07265 0.76278 1.000 0.0290 c RU . .
H30 H Uiso 0.43742 0.09446 0.69562 1.000 0.0290 c RU . .
H31 H Uiso 1.01789 0.07076 0.69719 1.000 0.0300 c RU . .
H32 H Uiso 0.96956 0.13950 0.72731 1.000 0.0300 c RU . .
H33 H Uiso 1.15756 0.14834 0.70814 1.000 0.0530 c RU . .
H34 H Uiso 1.09124 0.20726 0.67203 1.000 0.0530 c RU . .
H35 H Uiso 1.13503 0.14072 0.63542 1.000 0.0530 c RU . .
H36 H Uiso 1.02687 0.09912 0.55512 1.000 0.0360 c RU . .
H37 H Uiso 0.96345 0.02865 0.56965 1.000 0.0360 c RU . .
H38 H Uiso 0.81726 0.06667 0.50589 1.000 0.0570 c RU . .
H39 H Uiso 0.88500 0.13521 0.48970 1.000 0.0570 c RU . .
H40 H Uiso 0.92863 0.06104 0.46760 1.000 0.0570 c RU . .
H41 H Uiso 0.96215 0.22330 0.58649 1.000 0.0310 c RU . .
H42 H Uiso 0.83584 0.21784 0.56909 1.000 0.0310 c RU . .
H43 H Uiso 0.91768 0.26178 0.68578 1.000 0.0460 c RU . .
H44 H Uiso 0.79062 0.25322 0.67081 1.000 0.0460 c RU . .
H45 H Uiso 0.86090 0.31081 0.63542 1.000 0.0460 c RU . .
H46 H Uiso 0.32639 0.10403 0.61281 1.000 0.0460 c RU . .
H47 H Uiso 0.27759 0.13213 0.54878 1.000 0.0460 c RU . .
H48 H Uiso 0.35092 0.06352 0.54961 1.000 0.0460 c RU . .
H49 H Uiso 0.59450 0.07912 0.44958 1.000 0.0530 c RU . .
H50 H Uiso 0.49442 0.04282 0.48436 1.000 0.0530 c RU . .
H51 H Uiso 0.47201 0.09729 0.42990 1.000 0.0530 c RU . .
H52 H Uiso 0.36017 0.20720 0.66405 1.000 0.0570 c RU . .
H53 H Uiso 0.45499 0.26283 0.67504 1.000 0.0570 c RU . .
H54 H Uiso 0.35627 0.28036 0.62916 1.000 0.0570 c RU . .
H55 H Uiso 0.68713 0.31174 0.56630 1.000 0.0620 c RU . .
H56 H Uiso 0.60882 0.31664 0.62544 1.000 0.0620 c RU . .
H57 H Uiso 0.57047 0.34828 0.56045 1.000 0.0620 c RU . .
H58 H Uiso 0.64823 0.24263 0.43322 1.000 0.0550 c RU . .
H59 H Uiso 0.70782 0.17132 0.45019 1.000 0.0550 c RU . .
H60 H Uiso 0.73817 0.24076 0.48691 1.000 0.0550 c RU . .
H61 H Uiso 0.94730 0.25091 0.86474 1.000 0.0820 c RU . .
H62 H Uiso 0.94265 0.24603 0.79076 1.000 0.0820 c RU . .
H63 H Uiso 0.97856 0.17995 0.83068 1.000 0.0820 c RU . .
H64 H Uiso 0.84563 0.08814 0.93832 1.000 0.1040 c RU . .
H65 H Uiso 0.81455 0.03600 0.88342 1.000 0.1040 c RU . .
H66 H Uiso 0.92019 0.08422 0.87757 1.000 0.1040 c RU . .
H67 H Uiso 0.62047 0.04856 0.90788 1.000 0.0960 c RU . .
H68 H Uiso 0.56004 0.11485 0.93631 1.000 0.0960 c RU . .
H69 H Uiso 0.51954 0.08251 0.87201 1.000 0.0960 c RU . .
H70 H Uiso 0.46505 0.18516 0.81594 1.000 0.0810 c RU . .
H71 H Uiso 0.51015 0.25776 0.79084 1.000 0.0810 c RU . .
H72 H Uiso 0.48891 0.24709 0.86338 1.000 0.0810 c RU . .
H73 H Uiso 0.68733 0.33917 0.81460 1.000 0.0720 c RU . .
H74 H Uiso 0.79724 0.32052 0.77830 1.000 0.0720 c RU . .
H75 H Uiso 0.68143 0.30506 0.74709 1.000 0.0720 c RU . .
H43A H Uiso 0.74279 0.45076 0.62226 1.000 0.0930 c RU . .
H43B H Uiso 0.72144 0.45896 0.54947 1.000 0.0930 c RU . .
H43C H Uiso 0.64000 0.49412 0.59813 1.000 0.0930 c RU . .
H44A H Uiso 0.86040 0.53208 0.58684 1.000 0.0730 c RU . .
H44B H Uiso 0.77119 0.57047 0.62860 1.000 0.0730 c RU . .
H45A H Uiso 0.76644 0.56712 0.49651 1.000 0.0780 c RU . .
H45B H Uiso 0.67778 0.60571 0.53833 1.000 0.0780 c RU . .
H46A H Uiso 0.89907 0.64706 0.52245 0.53(3) 0.0840 c RUP A 2
H46B H Uiso 0.82225 0.68121 0.57439 0.53(3) 0.0840 c RUP A 2
H47A H Uiso 0.82659 0.74350 0.47214 0.53(3) 0.0760 c RUP A 2
H47B H Uiso 0.75784 0.68029 0.44495 0.53(3) 0.0760 c RUP A 2
H47C H Uiso 0.82278 0.67392 0.44118 0.47(3) 0.0720 c RUP A 3
H47D H Uiso 0.87353 0.73748 0.48007 0.47(3) 0.0720 c RUP A 3
H48A H Uiso 0.64336 0.77834 0.46728 0.53(3) 0.0820 c RUP A 2
H48B H Uiso 0.67386 0.77176 0.53914 0.53(3) 0.0820 c RUP A 2
H48C H Uiso 0.60499 0.71188 0.50594 0.53(3) 0.0820 c RUP A 2
H48D H Uiso 0.69409 0.76735 0.44954 0.47(3) 0.0830 c RUP A 3
H48E H Uiso 0.69688 0.75924 0.52333 0.47(3) 0.0830 c RUP A 3
H48F H Uiso 0.64776 0.69843 0.48133 0.47(3) 0.0830 c RUP A 3

loop_
_atom_type_symbol
_atom_type_description
_atom_type_scat_dispersion_real
_atom_type_scat_dispersion_imag
_atom_type_scat_source
C C 0.0033 0.0016 ' International Tables Vol C Tables 4.2.6.8 and 6.1.1.4'
H H 0.0000 0.0000 ' International Tables Vol C Tables 4.2.6.8 and 6.1.1.4'
Ga Ga 0.2307 1.6083 ' International Tables Vol C Tables 4.2.6.8 and 6.1.1.4'
P P 0.1023 0.0942 ' International Tables Vol C Tables 4.2.6.8 and 6.1.1.4'
Ru Ru -1.2594 0.8363 ' International Tables Vol C Tables 4.2.6.8 and 6.1.1.4'

loop_
_geom_angle_atom_site_label_1
_geom_angle_atom_site_label_2
_geom_angle_atom_site_label_3
_geom_angle
_geom_angle_site_symmetry_1
_geom_angle_site_symmetry_2
_geom_angle_site_symmetry_3
_geom_angle_publ_flag
Ga1 Ru1 Ga2 156.46(2) . . . yes
Ga1 Ru1 Ga3 102.92(2) . . . yes
Ga1 Ru1 P1 90.04(2) . . . yes
Ga1 Ru1 P2 87.55(2) . . . yes
Ga2 Ru1 Ga3 100.58(2) . . . yes
Ga2 Ru1 P1 87.07(2) . . . yes
Ga2 Ru1 P2 92.14(2) . . . yes
Ga3 Ru1 P1 93.61(2) . . . yes
Ga3 Ru1 P2 94.26(2) . . . yes
P1 Ru1 P2 172.10(3) . . . yes
Ru1 Ga1 C3 157.14(7) . . . yes
Ru1 Ga1 C5 151.64(7) . . . yes
Ru1 Ga1 C7 142.75(7) . . . yes
C3 Ga1 C5 35.93(10) . . . yes
C3 Ga1 C7 58.88(10) . . . yes
C5 Ga1 C7 35.52(10) . . . yes
Ru1 Ga2 C23 149.28(7) . . . yes
Ru1 Ga2 C24 155.42(9) . . . yes
C23 Ga2 C24 35.75(11) . . . yes
Ru1 Ga3 C35 149.59(10) . . . yes
Ru1 P1 C11 120.50(12) . . . yes
Ru1 P1 C13 114.59(11) . . . yes
Ru1 P1 C15 114.80(9) . . . yes
C11 P1 C13 100.18(14) . . . yes
C11 P1 C15 100.77(14) . . . yes
C13 P1 C15 103.48(14) . . . yes
Ru1 P2 C17 113.35(9) . . . yes
Ru1 P2 C19 115.13(11) . . . yes
Ru1 P2 C21 121.65(8) . . . yes
C17 P2 C19 102.68(14) . . . yes
C17 P2 C21 101.84(13) . . . yes
C19 P2 C21 99.53(14) . . . yes
C2 C1 C3 125.5(3) . . . no
C2 C1 C8 126.5(2) . . . no
C3 C1 C8 107.9(2) . . . no
Ga1 C3 C1 75.62(16) . . . yes
Ga1 C3 C4 122.12(18) . . . yes
Ga1 C3 C5 71.28(15) . . . yes
C1 C3 C4 124.6(2) . . . no
C1 C3 C5 108.2(2) . . . no
C4 C3 C5 127.1(2) . . . no
Ga1 C5 C3 72.79(16) . . . yes
Ga1 C5 C6 127.14(19) . . . yes
Ga1 C5 C7 73.91(16) . . . yes
C3 C5 C6 125.8(3) . . . no
C3 C5 C7 107.5(2) . . . no
C6 C5 C7 125.9(3) . . . no
Ga1 C7 C5 70.57(15) . . . yes
Ga1 C7 C8 76.09(16) . . . yes
Ga1 C7 C10 121.6(2) . . . yes
C5 C7 C8 108.8(2) . . . no
C5 C7 C10 125.1(3) . . . no
C8 C7 C10 126.0(3) . . . no
C1 C8 C7 107.5(2) . . . no
C1 C8 C9 125.6(2) . . . no
C7 C8 C9 126.5(3) . . . no
P1 C11 C12 114.7(2) . . . yes
P1 C13 C14 114.9(2) . . . yes
P1 C15 C16 118.3(2) . . . yes
P2 C17 C18 119.5(2) . . . yes
P2 C19 C20 114.6(2) . . . yes
P2 C21 C22 114.3(2) . . . yes
Ga2 C23 C24 72.16(17) . . . yes
Ga2 C23 C28 74.26(17) . . . yes
Ga2 C23 C32 125.1(2) . . . yes
C24 C23 C28 107.9(2) . . . no
C24 C23 C32 125.9(3) . . . no
C28 C23 C32 125.8(3) . . . no
Ga2 C24 C23 72.10(18) . . . yes
Ga2 C24 C25 74.66(18) . . . yes
Ga2 C24 C31 123.4(2) . . . yes
C23 C24 C25 108.2(3) . . . no
C23 C24 C31 126.4(3) . . . no
C25 C24 C31 125.2(3) . . . no
C24 C25 C26 107.5(3) . . . no
C24 C25 C30 126.3(3) . . . no
C26 C25 C30 126.1(3) . . . no
C25 C26 C27 125.7(3) . . . no
C25 C26 C28 108.2(3) . . . no
C27 C26 C28 125.8(3) . . . no
C23 C28 C26 108.2(3) . . . no
C23 C28 C29 125.7(3) . . . no
C26 C28 C29 126.1(3) . . . no
C34 C33 C35 124.1(3) . . . no
C34 C33 C41 127.9(3) . . . no
C35 C33 C41 107.5(3) . . . no
Ga3 C35 C33 73.11(18) . . . yes
Ga3 C35 C36 121.0(2) . . . yes
Ga3 C35 C37 72.51(19) . . . yes
C33 C35 C36 128.5(4) . . . no
C33 C35 C37 105.6(3) . . . no
C36 C35 C37 125.9(4) . . . no
C35 C37 C38 126.7(3) . . . no
C35 C37 C39 108.8(3) . . . no
C38 C37 C39 123.9(4) . . . no
C37 C39 C40 126.3(3) . . . no
C37 C39 C41 108.4(3) . . . no
C40 C39 C41 125.1(3) . . . no
C33 C41 C39 109.7(3) . . . no
C33 C41 C42 125.1(3) . . . no
C39 C41 C42 125.0(3) . . . no
C1 C2 H1 109.00 . . . no
C1 C2 H2 109.00 . . . no
C1 C2 H3 109.00 . . . no
H1 C2 H2 109.00 . . . no
H1 C2 H3 109.00 . . . no
H2 C2 H3 109.00 . . . no
C3 C4 H4 109.00 . . . no
C3 C4 H5 109.00 . . . no
C3 C4 H6 109.00 . . . no
H4 C4 H5 109.00 . . . no
H4 C4 H6 109.00 . . . no
H5 C4 H6 109.00 . . . no
C5 C6 H7 109.00 . . . no
C5 C6 H8 110.00 . . . no
C5 C6 H9 109.00 . . . no
H7 C6 H8 109.00 . . . no
H7 C6 H9 109.00 . . . no
H8 C6 H9 109.00 . . . no
C8 C9 H10 109.00 . . . no
C8 C9 H11 109.00 . . . no
C8 C9 H12 109.00 . . . no
H10 C9 H11 110.00 . . . no
H10 C9 H12 109.00 . . . no
H11 C9 H12 109.00 . . . no
C7 C10 H13 110.00 . . . no
C7 C10 H14 109.00 . . . no
C7 C10 H15 109.00 . . . no
H13 C10 H14 109.00 . . . no
H13 C10 H15 109.00 . . . no
H14 C10 H15 109.00 . . . no
P1 C11 H16 109.00 . . . no
P1 C11 H20 109.00 . . . no
C12 C11 H16 109.00 . . . no
C12 C11 H20 109.00 . . . no
H16 C11 H20 108.00 . . . no
C11 C12 H17 110.00 . . . no
C11 C12 H18 109.00 . . . no
C11 C12 H19 109.00 . . . no
H17 C12 H18 109.00 . . . no
H17 C12 H19 109.00 . . . no
H18 C12 H19 109.00 . . . no
P1 C13 H21 109.00 . . . no
P1 C13 H22 109.00 . . . no
C14 C13 H21 109.00 . . . no
C14 C13 H22 109.00 . . . no
H21 C13 H22 108.00 . . . no
C13 C14 H23 109.00 . . . no
C13 C14 H24 109.00 . . . no
C13 C14 H25 109.00 . . . no
H23 C14 H24 109.00 . . . no
H23 C14 H25 109.00 . . . no
H24 C14 H25 109.00 . . . no
P1 C15 H29 108.00 . . . no
P1 C15 H30 108.00 . . . no
C16 C15 H29 108.00 . . . no
C16 C15 H30 108.00 . . . no
H29 C15 H30 107.00 . . . no
C15 C16 H26 109.00 . . . no
C15 C16 H27 109.00 . . . no
C15 C16 H28 109.00 . . . no
H26 C16 H27 109.00 . . . no
H26 C16 H28 109.00 . . . no
H27 C16 H28 109.00 . . . no
P2 C17 H31 107.00 . . . no
P2 C17 H32 107.00 . . . no
C18 C17 H31 107.00 . . . no
C18 C17 H32 107.00 . . . no
H31 C17 H32 107.00 . . . no
C17 C18 H33 109.00 . . . no
C17 C18 H34 109.00 . . . no
C17 C18 H35 109.00 . . . no
H33 C18 H34 109.00 . . . no
H33 C18 H35 110.00 . . . no
H34 C18 H35 109.00 . . . no
P2 C19 H36 109.00 . . . no
P2 C19 H37 109.00 . . . no
C20 C19 H36 109.00 . . . no
C20 C19 H37 109.00 . . . no
H36 C19 H37 108.00 . . . no
C19 C20 H38 109.00 . . . no
C19 C20 H39 109.00 . . . no
C19 C20 H40 109.00 . . . no
H38 C20 H39 110.00 . . . no
H38 C20 H40 109.00 . . . no
H39 C20 H40 109.00 . . . no
P2 C21 H41 109.00 . . . no
P2 C21 H42 109.00 . . . no
C22 C21 H41 109.00 . . . no
C22 C21 H42 109.00 . . . no
H41 C21 H42 108.00 . . . no
C21 C22 H43 109.00 . . . no
C21 C22 H44 109.00 . . . no
C21 C22 H45 109.00 . . . no
H43 C22 H44 109.00 . . . no
H43 C22 H45 109.00 . . . no
H44 C22 H45 109.00 . . . no
C26 C27 H46 109.00 . . . no
C26 C27 H47 109.00 . . . no
C26 C27 H48 109.00 . . . no
H46 C27 H47 110.00 . . . no
H46 C27 H48 109.00 . . . no
H47 C27 H48 109.00 . . . no
C28 C29 H49 109.00 . . . no
C28 C29 H50 109.00 . . . no
C28 C29 H51 109.00 . . . no
H49 C29 H50 109.00 . . . no
H49 C29 H51 109.00 . . . no
H50 C29 H51 109.00 . . . no
C25 C30 H52 109.00 . . . no
C25 C30 H53 109.00 . . . no
C25 C30 H54 109.00 . . . no
H52 C30 H53 109.00 . . . no
H52 C30 H54 109.00 . . . no
H53 C30 H54 109.00 . . . no
C24 C31 H55 109.00 . . . no
C24 C31 H56 109.00 . . . no
C24 C31 H57 109.00 . . . no
H55 C31 H56 109.00 . . . no
H55 C31 H57 109.00 . . . no
H56 C31 H57 109.00 . . . no
C23 C32 H58 109.00 . . . no
C23 C32 H59 109.00 . . . no
C23 C32 H60 109.00 . . . no
H58 C32 H59 109.00 . . . no
H58 C32 H60 109.00 . . . no
H59 C32 H60 109.00 . . . no
C33 C34 H61 109.00 . . . no
C33 C34 H62 109.00 . . . no
C33 C34 H63 110.00 . . . no
H61 C34 H62 109.00 . . . no
H61 C34 H63 110.00 . . . no
H62 C34 H63 110.00 . . . no
C35 C36 H64 109.00 . . . no
C35 C36 H65 109.00 . . . no
C35 C36 H66 109.00 . . . no
H64 C36 H65 110.00 . . . no
H64 C36 H66 109.00 . . . no
H65 C36 H66 110.00 . . . no
C37 C38 H67 109.00 . . . no
C37 C38 H68 110.00 . . . no
C37 C38 H69 110.00 . . . no
H67 C38 H68 109.00 . . . no
H67 C38 H69 109.00 . . . no
H68 C38 H69 109.00 . . . no
C39 C40 H70 109.00 . . . no
C39 C40 H71 109.00 . . . no
C39 C40 H72 109.00 . . . no
H70 C40 H71 109.00 . . . no
H70 C40 H72 109.00 . . . no
H71 C40 H72 110.00 . . . no
C41 C42 H73 109.00 . . . no
C41 C42 H74 109.00 . . . no
C41 C42 H75 109.00 . . . no
H73 C42 H74 109.00 . . . no
H73 C42 H75 109.00 . . . no
H74 C42 H75 109.00 . . . no
C43 C44 C45 113.1(4) . . . no
C44 C45 C46 114.6(4) . . . no
C45 C46 C47 108.3(8) . . . no
C45 C46 C47A 118.9(8) . . . no
C46 C47 C48 117.0(10) . . . no
C46 C47A C48A 104.5(13) . . . no
C44 C43 H43A 109.00 . . . no
C44 C43 H43B 109.00 . . . no
C44 C43 H43C 109.00 . . . no
H43A C43 H43B 110.00 . . . no
H43A C43 H43C 109.00 . . . no
H43B C43 H43C 110.00 . . . no
C43 C44 H44A 109.00 . . . no
C43 C44 H44B 109.00 . . . no
C45 C44 H44A 109.00 . . . no
C45 C44 H44B 109.00 . . . no
H44A C44 H44B 108.00 . . . no
C44 C45 H45A 109.00 . . . no
C44 C45 H45B 109.00 . . . no
C46 C45 H45A 109.00 . . . no
C46 C45 H45B 109.00 . . . no
H45A C45 H45B 108.00 . . . no
C45 C46 H46A 110.00 . . . no
C45 C46 H46B 110.00 . . . no
C47 C46 H46A 110.00 . . . no
C47 C46 H46B 110.00 . . . no
H46A C46 H46B 108.00 . . . no
C46 C47 H47A 108.00 . . . no
C46 C47 H47B 108.00 . . . no
C48 C47 H47A 108.00 . . . no
C48 C47 H47B 108.00 . . . no
H47A C47 H47B 107.00 . . . no
C46 C47A H47D 111.00 . . . no
C48A C47A H47C 111.00 . . . no
C48A C47A H47D 111.00 . . . no
H47C C47A H47D 109.00 . . . no
C46 C47A H47C 111.00 . . . no
H48A C48 H48C 110.00 . . . no
H48B C48 H48C 109.00 . . . no
C47 C48 H48A 110.00 . . . no
C47 C48 H48B 109.00 . . . no
C47 C48 H48C 109.00 . . . no
H48A C48 H48B 109.00 . . . no
C47A C48A H48D 110.00 . . . no
C47A C48A H48E 109.00 . . . no
C47A C48A H48F 109.00 . . . no
H48D C48A H48E 109.00 . . . no
H48D C48A H48F 109.00 . . . no
H48E C48A H48F 109.00 . . . no

loop_
_geom_bond_atom_site_label_1
_geom_bond_atom_site_label_2
_geom_bond_distance
_geom_bond_site_symmetry_1
_geom_bond_site_symmetry_2
_geom_bond_publ_flag
Ru1 Ga1 2.3276(10) . . yes
Ru1 Ga2 2.3247(10) . . yes
Ru1 Ga3 2.3863(11) . . yes
Ru1 P1 2.3832(12) . . yes
Ru1 P2 2.3652(12) . . yes
Ga1 C3 2.311(3) . . yes
Ga1 C5 2.291(3) . . yes
Ga1 C7 2.334(3) . . yes
Ga2 C23 2.298(3) . . yes
Ga2 C24 2.299(3) . . yes
Ga3 C35 2.340(3) . . yes
P1 C11 1.875(3) . . yes
P1 C13 1.878(3) . . yes
P1 C15 1.877(3) . . yes
P2 C17 1.873(3) . . yes
P2 C19 1.871(3) . . yes
P2 C21 1.865(3) . . yes
C1 C2 1.495(4) . . no
C1 C3 1.413(4) . . no
C1 C8 1.423(4) . . no
C3 C4 1.501(4) . . no
C3 C5 1.419(4) . . no
C5 C6 1.495(4) . . no
C5 C7 1.411(4) . . no
C7 C8 1.409(4) . . no
C7 C10 1.503(4) . . no
C8 C9 1.495(4) . . no
C11 C12 1.520(4) . . no
C13 C14 1.523(5) . . no
C15 C16 1.525(4) . . no
C17 C18 1.513(4) . . no
C19 C20 1.518(5) . . no
C21 C22 1.503(4) . . no
C23 C24 1.411(4) . . no
C23 C28 1.411(4) . . no
C23 C32 1.499(4) . . no
C24 C25 1.422(5) . . no
C24 C31 1.498(5) . . no
C25 C26 1.411(4) . . no
C25 C30 1.494(5) . . no
C26 C27 1.499(4) . . no
C26 C28 1.413(4) . . no
C28 C29 1.499(5) . . no
C33 C34 1.499(5) . . no
C33 C35 1.428(5) . . no
C33 C41 1.397(5) . . no
C35 C36 1.481(6) . . no
C35 C37 1.445(6) . . no
C37 C38 1.513(6) . . no
C37 C39 1.376(5) . . no
C39 C40 1.517(5) . . no
C39 C41 1.382(5) . . no
C41 C42 1.516(4) . . no
C2 H1 0.9800 . . no
C2 H2 0.9800 . . no
C2 H3 0.9800 . . no
C4 H4 0.9800 . . no
C4 H5 0.9800 . . no
C4 H6 0.9800 . . no
C6 H7 0.9800 . . no
C6 H8 0.9800 . . no
C6 H9 0.9800 . . no
C9 H10 0.9800 . . no
C9 H11 0.9800 . . no
C9 H12 0.9800 . . no
C10 H13 0.9800 . . no
C10 H14 0.9800 . . no
C10 H15 0.9800 . . no
C11 H16 0.9900 . . no
C11 H20 0.9900 . . no
C12 H17 0.9800 . . no
C12 H18 0.9800 . . no
C12 H19 0.9800 . . no
C13 H21 0.9900 . . no
C13 H22 0.9900 . . no
C14 H23 0.9800 . . no
C14 H24 0.9800 . . no
C14 H25 0.9800 . . no
C15 H29 0.9900 . . no
C15 H30 0.9900 . . no
C16 H26 0.9800 . . no
C16 H27 0.9800 . . no
C16 H28 0.9800 . . no
C17 H31 0.9900 . . no
C17 H32 0.9900 . . no
C18 H33 0.9800 . . no
C18 H34 0.9800 . . no
C18 H35 0.9800 . . no
C19 H36 0.9900 . . no
C19 H37 0.9900 . . no
C20 H38 0.9800 . . no
C20 H39 0.9800 . . no
C20 H40 0.9800 . . no
C21 H41 0.9900 . . no
C21 H42 0.9900 . . no
C22 H43 0.9800 . . no
C22 H44 0.9800 . . no
C22 H45 0.9800 . . no
C27 H46 0.9800 . . no
C27 H47 0.9800 . . no
C27 H48 0.9800 . . no
C29 H49 0.9800 . . no
C29 H50 0.9800 . . no
C29 H51 0.9800 . . no
C30 H52 0.9800 . . no
C30 H53 0.9800 . . no
C30 H54 0.9800 . . no
C31 H55 0.9800 . . no
C31 H56 0.9800 . . no
C31 H57 0.9800 . . no
C32 H58 0.9800 . . no
C32 H59 0.9800 . . no
C32 H60 0.9800 . . no
C34 H61 0.9800 . . no
C34 H62 0.9800 . . no
C34 H63 0.9800 . . no
C36 H64 0.9800 . . no
C36 H65 0.9800 . . no
C36 H66 0.9800 . . no
C38 H67 0.9800 . . no
C38 H68 0.9800 . . no
C38 H69 0.9800 . . no
C40 H70 0.9800 . . no
C40 H71 0.9800 . . no
C40 H72 0.9800 . . no
C42 H73 0.9800 . . no
C42 H74 0.9800 . . no
C42 H75 0.9800 . . no
C43 C44 1.466(6) . . no
C44 C45 1.511(6) . . no
C45 C46 1.506(7) . . no
C46 C47 1.583(16) . . no
C46 C47A 1.435(17) . . no
C47 C48 1.56(3) . . no
C47A C48A 1.52(3) . . no
C43 H43A 0.9800 . . no
C43 H43B 0.9800 . . no
C43 H43C 0.9800 . . no
C44 H44A 0.9900 . . no
C44 H44B 0.9900 . . no
C45 H45A 0.9900 . . no
C45 H45B 0.9900 . . no
C46 H46A 0.9900 . . no
C46 H46B 0.9900 . . no
C47 H47A 0.9900 . . no
C47 H47B 0.9900 . . no
C47A H47C 0.9900 . . no
C47A H47D 0.9900 . . no
C48 H48C 0.9800 . . no
C48 H48A 0.9800 . . no
C48 H48B 0.9800 . . no
C48A H48D 0.9800 . . no
C48A H48E 0.9800 . . no
C48A H48F 0.9800 . . no

loop_
_geom_torsion_atom_site_label_1
_geom_torsion_atom_site_label_2
_geom_torsion_atom_site_label_3
_geom_torsion_atom_site_label_4
_geom_torsion
_geom_torsion_site_symmetry_1
_geom_torsion_site_symmetry_2
_geom_torsion_site_symmetry_3
_geom_torsion_site_symmetry_4
_geom_torsion_publ_flag
Ga2 Ru1 Ga1 C3 -140.77(17) . . . . no
Ga2 Ru1 Ga1 C5 -50.42(17) . . . . no
Ga2 Ru1 Ga1 C7 16.35(13) . . . . no
Ga3 Ru1 Ga1 C3 35.68(17) . . . . no
Ga3 Ru1 Ga1 C5 126.03(16) . . . . no
Ga3 Ru1 Ga1 C7 -167.21(11) . . . . no
P1 Ru1 Ga1 C3 -58.04(17) . . . . no
P1 Ru1 Ga1 C5 32.31(16) . . . . no
P1 Ru1 Ga1 C7 99.08(11) . . . . no
P2 Ru1 Ga1 C3 129.49(17) . . . . no
P2 Ru1 Ga1 C5 -140.16(16) . . . . no
P2 Ru1 Ga1 C7 -73.40(11) . . . . no
Ga1 Ru1 Ga2 C23 -52.95(16) . . . . no
Ga1 Ru1 Ga2 C24 -134.9(2) . . . . no
Ga3 Ru1 Ga2 C23 130.57(15) . . . . no
Ga3 Ru1 Ga2 C24 48.7(2) . . . . no
P1 Ru1 Ga2 C23 -136.30(15) . . . . no
P1 Ru1 Ga2 C24 141.8(2) . . . . no
P2 Ru1 Ga2 C23 35.83(15) . . . . no
P2 Ru1 Ga2 C24 -46.1(2) . . . . no
Ga1 Ru1 Ga3 C35 3.1(2) . . . . no
Ga2 Ru1 Ga3 C35 -178.3(2) . . . . no
P1 Ru1 Ga3 C35 94.0(2) . . . . no
P2 Ru1 Ga3 C35 -85.3(2) . . . . no
Ga1 Ru1 P1 C11 25.22(11) . . . . no
Ga1 Ru1 P1 C13 -94.46(12) . . . . no
Ga1 Ru1 P1 C15 145.95(10) . . . . no
Ga2 Ru1 P1 C11 -178.15(11) . . . . no
Ga2 Ru1 P1 C13 62.17(12) . . . . no
Ga2 Ru1 P1 C15 -57.43(10) . . . . no
Ga3 Ru1 P1 C11 -77.73(11) . . . . no
Ga3 Ru1 P1 C13 162.60(12) . . . . no
Ga3 Ru1 P1 C15 43.00(10) . . . . no
Ga1 Ru1 P2 C17 -54.23(10) . . . . no
Ga1 Ru1 P2 C19 63.58(12) . . . . no
Ga1 Ru1 P2 C21 -176.15(11) . . . . no
Ga2 Ru1 P2 C17 149.32(10) . . . . no
Ga2 Ru1 P2 C19 -92.86(12) . . . . no
Ga2 Ru1 P2 C21 27.41(11) . . . . no
Ga3 Ru1 P2 C17 48.54(10) . . . . no
Ga3 Ru1 P2 C19 166.36(12) . . . . no
Ga3 Ru1 P2 C21 -73.37(11) . . . . no
Ru1 Ga1 C3 C1 -118.79(18) . . . . no
Ru1 Ga1 C3 C4 3.3(3) . . . . no
Ru1 Ga1 C3 C5 125.95(18) . . . . no
C5 Ga1 C3 C1 115.3(2) . . . . no
C5 Ga1 C3 C4 -122.6(3) . . . . no
C7 Ga1 C3 C1 77.17(17) . . . . no
C7 Ga1 C3 C4 -160.7(2) . . . . no
C7 Ga1 C3 C5 -38.09(15) . . . . no
Ru1 Ga1 C5 C3 -138.55(15) . . . . no
Ru1 Ga1 C5 C6 -16.3(4) . . . . no
Ru1 Ga1 C5 C7 106.81(17) . . . . no
C3 Ga1 C5 C6 122.2(3) . . . . no
C3 Ga1 C5 C7 -114.7(2) . . . . no
C7 Ga1 C5 C3 114.7(2) . . . . no
C7 Ga1 C5 C6 -123.1(3) . . . . no
Ru1 Ga1 C7 C5 -131.30(14) . . . . no
Ru1 Ga1 C7 C8 112.59(16) . . . . no
Ru1 Ga1 C7 C10 -11.4(3) . . . . no
C3 Ga1 C7 C5 38.54(15) . . . . no
C3 Ga1 C7 C8 -77.58(17) . . . . no
C3 Ga1 C7 C10 158.4(3) . . . . no
C5 Ga1 C7 C8 -116.1(2) . . . . no
C5 Ga1 C7 C10 119.9(3) . . . . no
Ru1 Ga2 C23 C24 -135.16(18) . . . . no
Ru1 Ga2 C23 C28 109.64(17) . . . . no
Ru1 Ga2 C23 C32 -13.4(4) . . . . no
C24 Ga2 C23 C28 -115.2(2) . . . . no
C24 Ga2 C23 C32 121.7(3) . . . . no
Ru1 Ga2 C24 C23 120.0(2) . . . . no
Ru1 Ga2 C24 C25 -124.6(2) . . . . no
Ru1 Ga2 C24 C31 -2.3(4) . . . . no
C23 Ga2 C24 C25 115.4(3) . . . . no
C23 Ga2 C24 C31 -122.3(4) . . . . no
Ru1 Ga3 C35 C33 120.7(2) . . . . no
Ru1 Ga3 C35 C36 -4.5(5) . . . . no
Ru1 Ga3 C35 C37 -126.4(2) . . . . no
Ru1 P1 C11 C12 68.6(3) . . . . no
C13 P1 C11 C12 -164.8(3) . . . . no
C15 P1 C11 C12 -58.8(3) . . . . no
Ru1 P1 C13 C14 64.1(3) . . . . no
C11 P1 C13 C14 -66.4(3) . . . . no
C15 P1 C13 C14 -170.2(2) . . . . no
Ru1 P1 C15 C16 176.5(2) . . . . no
C11 P1 C15 C16 -52.5(3) . . . . no
C13 P1 C15 C16 50.8(3) . . . . no
Ru1 P2 C17 C18 -175.4(2) . . . . no
C19 P2 C17 C18 59.8(3) . . . . no
C21 P2 C17 C18 -43.0(3) . . . . no
Ru1 P2 C19 C20 69.3(3) . . . . no
C17 P2 C19 C20 -167.1(2) . . . . no
C21 P2 C19 C20 -62.5(3) . . . . no
Ru1 P2 C21 C22 64.4(2) . . . . no
C17 P2 C21 C22 -62.8(2) . . . . no
C19 P2 C21 C22 -168.0(2) . . . . no
C2 C1 C3 Ga1 119.3(3) . . . . no
C2 C1 C3 C4 -0.1(4) . . . . no
C2 C1 C3 C5 -176.4(3) . . . . no
C8 C1 C3 Ga1 -64.34(19) . . . . no
C8 C1 C3 C4 176.3(2) . . . . no
C8 C1 C3 C5 0.0(3) . . . . no
C2 C1 C8 C7 177.3(3) . . . . no
C2 C1 C8 C9 4.3(5) . . . . no
C3 C1 C8 C7 0.9(3) . . . . no
C3 C1 C8 C9 -172.0(3) . . . . no
Ga1 C3 C5 C6 -123.8(3) . . . . no
Ga1 C3 C5 C7 66.30(19) . . . . no
C1 C3 C5 Ga1 -67.23(19) . . . . no
C1 C3 C5 C6 169.0(3) . . . . no
C1 C3 C5 C7 -0.9(3) . . . . no
C4 C3 C5 Ga1 116.6(3) . . . . no
C4 C3 C5 C6 -7.2(4) . . . . no
C4 C3 C5 C7 -177.1(3) . . . . no
Ga1 C5 C7 C8 67.1(2) . . . . no
Ga1 C5 C7 C10 -115.6(3) . . . . no
C3 C5 C7 Ga1 -65.56(18) . . . . no
C3 C5 C7 C8 1.5(3) . . . . no
C3 C5 C7 C10 178.9(3) . . . . no
C6 C5 C7 Ga1 124.5(3) . . . . no
C6 C5 C7 C8 -168.4(3) . . . . no
C6 C5 C7 C10 8.9(5) . . . . no
Ga1 C7 C8 C1 61.98(19) . . . . no
Ga1 C7 C8 C9 -125.2(3) . . . . no
C5 C7 C8 C1 -1.5(3) . . . . no
C5 C7 C8 C9 171.4(3) . . . . no
C10 C7 C8 C1 -178.8(3) . . . . no
C10 C7 C8 C9 -5.9(5) . . . . no
Ga2 C23 C24 C25 -66.5(2) . . . . no
Ga2 C23 C24 C31 118.7(4) . . . . no
C28 C23 C24 Ga2 66.2(2) . . . . no
C28 C23 C24 C25 -0.3(4) . . . . no
C28 C23 C24 C31 -175.0(3) . . . . no
C32 C23 C24 Ga2 -120.9(3) . . . . no
C32 C23 C24 C25 172.6(3) . . . . no
C32 C23 C24 C31 -2.2(5) . . . . no
Ga2 C23 C28 C26 65.6(2) . . . . no
Ga2 C23 C28 C29 -116.0(3) . . . . no
C24 C23 C28 C26 0.8(3) . . . . no
C24 C23 C28 C29 179.2(3) . . . . no
C32 C23 C28 C26 -172.1(3) . . . . no
C32 C23 C28 C29 6.3(5) . . . . no
Ga2 C24 C25 C26 -65.2(2) . . . . no
Ga2 C24 C25 C30 117.7(3) . . . . no
C23 C24 C25 C26 -0.3(4) . . . . no
C23 C24 C25 C30 -177.5(3) . . . . no
C31 C24 C25 C26 174.5(3) . . . . no
C31 C24 C25 C30 -2.6(6) . . . . no
C24 C25 C26 C27 -173.0(3) . . . . no
C24 C25 C26 C28 0.8(3) . . . . no
C30 C25 C26 C27 4.1(5) . . . . no
C30 C25 C26 C28 178.0(3) . . . . no
C25 C26 C28 C23 -1.0(3) . . . . no
C25 C26 C28 C29 -179.4(3) . . . . no
C27 C26 C28 C23 172.9(3) . . . . no
C27 C26 C28 C29 -5.5(5) . . . . no
C34 C33 C35 Ga3 -121.7(3) . . . . no
C34 C33 C35 C36 -5.2(6) . . . . no
C34 C33 C35 C37 172.5(3) . . . . no
C41 C33 C35 Ga3 65.6(2) . . . . no
C41 C33 C35 C36 -177.9(3) . . . . no
C41 C33 C35 C37 -0.1(3) . . . . no
C34 C33 C41 C39 -172.7(3) . . . . no
C34 C33 C41 C42 1.7(5) . . . . no
C35 C33 C41 C39 -0.4(4) . . . . no
C35 C33 C41 C42 174.0(3) . . . . no
Ga3 C35 C37 C38 123.4(3) . . . . no
Ga3 C35 C37 C39 -65.6(2) . . . . no
C33 C35 C37 C38 -170.4(3) . . . . no
C33 C35 C37 C39 0.6(4) . . . . no
C36 C35 C37 C38 7.4(5) . . . . no
C36 C35 C37 C39 178.4(3) . . . . no
C35 C37 C39 C40 -176.1(3) . . . . no
C35 C37 C39 C41 -0.8(4) . . . . no
C38 C37 C39 C40 -4.8(6) . . . . no
C38 C37 C39 C41 170.5(3) . . . . no
C37 C39 C41 C33 0.7(4) . . . . no
C37 C39 C41 C42 -173.7(3) . . . . no
C40 C39 C41 C33 176.1(3) . . . . no
C40 C39 C41 C42 1.7(5) . . . . no
C43 C44 C45 C46 -179.8(4) . . . . no
C44 C45 C46 C47 -170.1(7) . . . . no
C45 C46 C47 C48 75.0(12) . . . . no
